data_7002771
loop_
_publ_author_name
'Swanson, Claudia H.'
'Cummings, Steven P.'
'Grysell, Martin'
'Tran, Dat T.'
'Rogow, David L.'
'Oliver, Allen G.'
'Oliver, Scott R. J.'

_publ_section_title
;
 A metal--organic framework via the reaction of benzoate with a
 cationic inorganic material
;
_journal_issue 44
_journal_name_full 'Dalton Transactions'
_journal_page_first 9849
_journal_page_last 9853
_journal_paper_doi 10.1039/b912874c
_journal_year 2009
_chemical_formula_moiety 'C14 H12 O5 Pb'
_chemical_formula_sum 'C14 H12 O5 Pb'
_chemical_formula_weight 467.43
_chemical_name_systematic
;
?
;
_space_group_IT_number 14
_symmetry_cell_setting monoclinic
_symmetry_space_group_name_Hall '-P 2ybc'
_symmetry_space_group_name_H-M 'P 1 21/c 1'
_atom_sites_solution_hydrogens geom
_atom_sites_solution_primary direct
_atom_sites_solution_secondary difmap
_audit_creation_method SHELXL-97
_cell_angle_alpha 90.00
_cell_angle_beta 91.279(2)
_cell_angle_gamma 90.00
_cell_formula_units_Z 4
_cell_length_a 15.411(2)
_cell_length_b 7.4635(12)
_cell_length_c 11.4497(18)
_cell_measurement_reflns_used 3874
_cell_measurement_temperature 150(2)
_cell_measurement_theta_max 28.37
_cell_measurement_theta_min 2.64
_cell_volume 1316.6(3)
_computing_cell_refinement 'Bruker SAINT v7.34A'
_computing_data_collection 'Bruker APEX-II v2.1-4'
_computing_data_reduction 'Bruker SAINT v7.34A'
_computing_structure_refinement 'SHELXL-97 (Sheldrick, 1997)'
_computing_structure_solution 'SHELXS-97 (Sheldrick, 1990)'
_diffrn_ambient_temperature 150(2)
_diffrn_detector_area_resol_mean 83.33
_diffrn_measured_fraction_theta_full 0.978
_diffrn_measured_fraction_theta_max 0.978
_diffrn_measurement_device_type 'Bruker APEX-II'
_diffrn_measurement_method \w/2\q-scans
_diffrn_radiation_monochromator graphite
_diffrn_radiation_source 'fine-focus sealed tube'
_diffrn_radiation_type MoK\a
_diffrn_radiation_wavelength 0.71073
_diffrn_reflns_av_R_equivalents 0.0892
_diffrn_reflns_av_sigmaI/netI 0.0809
_diffrn_reflns_limit_h_max 20
_diffrn_reflns_limit_h_min -20
_diffrn_reflns_limit_k_max 9
_diffrn_reflns_limit_k_min -9
_diffrn_reflns_limit_l_max 15
_diffrn_reflns_limit_l_min -15
_diffrn_reflns_number 12534
_diffrn_reflns_theta_full 28.61
_diffrn_reflns_theta_max 28.61
_diffrn_reflns_theta_min 2.64
_exptl_absorpt_coefficient_mu 12.830
_exptl_absorpt_correction_T_max 0.5663
_exptl_absorpt_correction_T_min 0.2492
_exptl_absorpt_correction_type multi-scan
_exptl_absorpt_process_details 'Sheldrick, 2007'
_exptl_crystal_colour colorless
_exptl_crystal_density_diffrn 2.358
_exptl_crystal_density_method 'not measured'
_exptl_crystal_description plate
_exptl_crystal_F_000 872
_exptl_crystal_size_max 0.15
_exptl_crystal_size_mid 0.08
_exptl_crystal_size_min 0.05
_refine_diff_density_max 2.514
_refine_diff_density_min -4.286
_refine_diff_density_rms 0.348
_refine_ls_extinction_method none
_refine_ls_goodness_of_fit_ref 1.051
_refine_ls_hydrogen_treatment constr
_refine_ls_matrix_type full
_refine_ls_number_parameters 181
_refine_ls_number_reflns 3294
_refine_ls_number_restraints 0
_refine_ls_restrained_S_all 1.051
_refine_ls_R_factor_all 0.0734
_refine_ls_R_factor_gt 0.0517
_refine_ls_shift/su_max 0.001
_refine_ls_shift/su_mean 0.000
_refine_ls_structure_factor_coef Fsqd
_refine_ls_weighting_details 'calc w=1/[\s^2^(Fo^2^)+(0.0683P)^2^+0.0000P] where P=(Fo^2^+2Fc^2^)/3'
_refine_ls_weighting_scheme calc
_refine_ls_wR_factor_gt 0.1203
_refine_ls_wR_factor_ref 0.1288
_reflns_number_gt 2486
_reflns_number_total 3294
_reflns_threshold_expression >2sigma(I)
_cod_data_source_file b912874c.txt
_cod_data_source_block xsc07010
_cod_original_cell_volume 1316.6(4)
_cod_original_sg_symbol_H-M P21/c
_cod_database_code 7002771

loop_
_symmetry_equiv_pos_as_xyz
'x, y, z'
'-x, y+1/2, -z+1/2'
'-x, -y, -z'
'x, -y-1/2, z-1/2'

loop_
_atom_site_label
_atom_site_type_symbol
_atom_site_fract_x
_atom_site_fract_y
_atom_site_fract_z
_atom_site_U_iso_or_equiv
_atom_site_adp_type
_atom_site_occupancy
_atom_site_symmetry_multiplicity
_atom_site_calc_flag
_atom_site_refinement_flags
_atom_site_disorder_assembly
_atom_site_disorder_group
Pb1 Pb 0.52133(2) 0.02291(5) 0.68865(3) 0.01860(14) Uani 1 1 d . . .
O1 O 0.4954(4) 0.3439(9) 0.6041(6) 0.0230(15) Uani 1 1 d . . .
H1 H 0.5373 0.4138 0.5890 0.028 Uiso 1 1 d . . .
H2 H 0.4547 0.3713 0.5561 0.028 Uiso 1 1 d . . .
O11 O 0.3922(4) -0.1812(9) 0.6905(6) 0.0227(15) Uani 1 1 d . . .
O12 O 0.4049(5) -0.0112(8) 0.5351(6) 0.0221(15) Uani 1 1 d . . .
O21 O 0.3653(5) 0.0428(10) 0.9565(6) 0.0263(17) Uani 1 1 d . . .
O22 O 0.4108(4) 0.1940(9) 0.7997(6) 0.0211(15) Uani 1 1 d . . .
C11 C 0.2668(7) -0.1472(12) 0.5635(8) 0.021(2) Uani 1 1 d . . .
C12 C 0.2145(6) -0.2467(13) 0.6378(8) 0.021(2) Uani 1 1 d . . .
H12A H 0.2393 -0.3045 0.7045 0.025 Uiso 1 1 calc R . .
C13 C 0.1267(7) -0.2600(14) 0.6133(9) 0.025(2) Uani 1 1 d . . .
H13A H 0.0912 -0.3258 0.6649 0.031 Uiso 1 1 calc R . .
C14 C 0.0888(7) -0.1799(14) 0.5154(9) 0.029(2) Uani 1 1 d . . .
H14A H 0.0281 -0.1886 0.5005 0.035 Uiso 1 1 calc R . .
C15 C 0.1421(7) -0.0857(15) 0.4390(9) 0.029(2) Uani 1 1 d . . .
H15A H 0.1177 -0.0324 0.3704 0.035 Uiso 1 1 calc R . .
C16 C 0.2297(7) -0.0704(14) 0.4631(9) 0.026(2) Uani 1 1 d . . .
H16A H 0.2654 -0.0068 0.4107 0.031 Uiso 1 1 calc R . .
C17 C 0.3589(6) -0.1128(13) 0.5963(8) 0.020(2) Uani 1 1 d . . .
C21 C 0.2589(7) 0.1484(13) 0.8169(8) 0.022(2) Uani 1 1 d . . .
C22 C 0.1923(6) 0.0668(14) 0.8788(8) 0.020(2) Uani 1 1 d . . .
H22A H 0.2054 0.0001 0.9477 0.025 Uiso 1 1 calc R . .
C23 C 0.1066(7) 0.0842(15) 0.8385(8) 0.026(2) Uani 1 1 d . . .
H23A H 0.0608 0.0323 0.8811 0.031 Uiso 1 1 calc R . .
C24 C 0.0884(7) 0.1774(14) 0.7361(9) 0.028(2) Uani 1 1 d . . .
H24A H 0.0301 0.1874 0.7080 0.034 Uiso 1 1 calc R . .
C25 C 0.1545(7) 0.2555(15) 0.6749(9) 0.029(3) Uani 1 1 d . . .
H25A H 0.1412 0.3211 0.6057 0.035 Uiso 1 1 calc R . .
C26 C 0.2395(7) 0.2395(13) 0.7129(8) 0.023(2) Uani 1 1 d . . .
H26A H 0.2848 0.2901 0.6687 0.028 Uiso 1 1 calc R . .
C27 C 0.3510(6) 0.1267(12) 0.8612(8) 0.017(2) Uani 1 1 d . . .

loop_
_atom_site_aniso_label
_atom_site_aniso_U_11
_atom_site_aniso_U_22
_atom_site_aniso_U_33
_atom_site_aniso_U_23
_atom_site_aniso_U_13
_atom_site_aniso_U_12
Pb1 0.0247(2) 0.0147(2) 0.01647(19) -0.00065(14) 0.00059(13) -0.00082(15)
O1 0.029(4) 0.022(4) 0.018(3) 0.002(3) -0.008(3) -0.003(3)
O11 0.024(4) 0.024(4) 0.020(4) 0.001(3) -0.005(3) -0.001(3)
O12 0.032(4) 0.016(3) 0.018(3) -0.001(3) -0.004(3) -0.005(3)
O21 0.033(4) 0.030(4) 0.015(3) 0.002(3) 0.002(3) -0.013(3)
O22 0.014(3) 0.021(4) 0.029(4) -0.005(3) 0.006(3) -0.002(3)
C11 0.035(6) 0.009(4) 0.017(5) -0.003(4) 0.000(4) 0.003(4)
C12 0.021(5) 0.025(5) 0.016(5) -0.005(4) 0.000(4) -0.003(4)
C13 0.022(6) 0.030(6) 0.024(5) 0.001(4) 0.001(4) 0.002(5)
C14 0.025(6) 0.033(6) 0.029(6) -0.010(5) -0.004(5) 0.003(5)
C15 0.038(7) 0.030(6) 0.019(5) 0.001(4) -0.013(5) 0.002(5)
C16 0.036(6) 0.022(5) 0.021(5) -0.002(4) 0.001(4) -0.002(5)
C17 0.017(5) 0.021(5) 0.023(5) -0.011(4) -0.003(4) 0.004(4)
C21 0.028(6) 0.023(5) 0.015(5) -0.001(4) 0.004(4) 0.001(4)
C22 0.022(5) 0.023(5) 0.017(5) 0.003(4) 0.002(4) 0.002(4)
C23 0.025(6) 0.034(6) 0.018(5) -0.002(4) 0.003(4) -0.002(5)
C24 0.027(6) 0.032(6) 0.026(5) 0.000(5) 0.004(5) 0.004(5)
C25 0.037(7) 0.037(6) 0.013(5) -0.001(4) -0.008(4) 0.005(5)
C26 0.034(6) 0.021(5) 0.014(5) -0.003(4) 0.008(4) -0.004(4)
C27 0.026(5) 0.012(4) 0.014(4) -0.003(3) 0.002(4) -0.004(4)

loop_
_atom_type_symbol
_atom_type_description
_atom_type_scat_dispersion_real
_atom_type_scat_dispersion_imag
_atom_type_scat_source
C C 0.0033 0.0016 'International Tables Vol C Tables 4.2.6.8 and 6.1.1.4'
H H 0.0000 0.0000 'International Tables Vol C Tables 4.2.6.8 and 6.1.1.4'
O O 0.0106 0.0060 'International Tables Vol C Tables 4.2.6.8 and 6.1.1.4'
Pb Pb -3.3944 10.1111 'International Tables Vol C Tables 4.2.6.8 and 6.1.1.4'

loop_
_geom_angle_atom_site_label_1
_geom_angle_atom_site_label_2
_geom_angle_atom_site_label_3
_geom_angle
_geom_angle_site_symmetry_1
_geom_angle_site_symmetry_3
_geom_angle_publ_flag
O12 Pb1 O22 85.6(2) . . ?
O12 Pb1 O11 52.1(2) . . ?
O22 Pb1 O11 75.9(2) . . ?
O12 Pb1 O1 74.4(2) . . ?
O22 Pb1 O1 67.6(2) . . ?
O11 Pb1 O1 116.5(2) . . ?
O12 Pb1 O22 102.5(2) . 2_646 ?
O22 Pb1 O22 135.63(16) . 2_646 ?
O11 Pb1 O22 75.6(2) . 2_646 ?
O1 Pb1 O22 156.7(2) . 2_646 ?
O12 Pb1 O1 118.7(2) . 2_646 ?
O22 Pb1 O1 74.3(2) . 2_646 ?
O11 Pb1 O1 66.8(2) . 2_646 ?
O1 Pb1 O1 138.73(18) . 2_646 ?
O22 Pb1 O1 63.4(2) 2_646 2_646 ?
Pb1 O1 Pb1 98.2(2) . 2_656 ?
Pb1 O1 H1 121.9 . . ?
Pb1 O1 H1 87.9 2_656 . ?
Pb1 O1 H2 124.4 . . ?
Pb1 O1 H2 111.1 2_656 . ?
H1 O1 H2 105.9 . . ?
C17 O11 Pb1 93.0(6) . . ?
C17 O12 Pb1 94.3(6) . . ?
C27 O22 Pb1 126.1(6) . . ?
C27 O22 Pb1 128.4(6) . 2_656 ?
Pb1 O22 Pb1 103.0(2) . 2_656 ?
C16 C11 C12 119.3(10) . . ?
C16 C11 C17 120.6(9) . . ?
C12 C11 C17 119.9(9) . . ?
C13 C12 C11 119.4(9) . . ?
C13 C12 H12A 120.3 . . ?
C11 C12 H12A 120.3 . . ?
C12 C13 C14 121.7(10) . . ?
C12 C13 H13A 119.1 . . ?
C14 C13 H13A 119.1 . . ?
C13 C14 C15 118.6(10) . . ?
C13 C14 H14A 120.7 . . ?
C15 C14 H14A 120.7 . . ?
C16 C15 C14 120.1(10) . . ?
C16 C15 H15A 120.0 . . ?
C14 C15 H15A 120.0 . . ?
C15 C16 C11 120.8(10) . . ?
C15 C16 H16A 119.6 . . ?
C11 C16 H16A 119.6 . . ?
O12 C17 O11 119.0(9) . . ?
O12 C17 C11 120.7(9) . . ?
O11 C17 C11 120.2(9) . . ?
C26 C21 C22 119.8(10) . . ?
C26 C21 C27 121.5(9) . . ?
C22 C21 C27 118.6(8) . . ?
C23 C22 C21 119.4(9) . . ?
C23 C22 H22A 120.3 . . ?
C21 C22 H22A 120.3 . . ?
C24 C23 C22 119.9(10) . . ?
C24 C23 H23A 120.0 . . ?
C22 C23 H23A 120.0 . . ?
C25 C24 C23 120.3(10) . . ?
C25 C24 H24A 119.9 . . ?
C23 C24 H24A 119.9 . . ?
C26 C25 C24 120.7(10) . . ?
C26 C25 H25A 119.6 . . ?
C24 C25 H25A 119.6 . . ?
C25 C26 C21 119.8(10) . . ?
C25 C26 H26A 120.1 . . ?
C21 C26 H26A 120.1 . . ?
O21 C27 O22 123.7(9) . . ?
O21 C27 C21 119.0(8) . . ?
O22 C27 C21 117.3(8) . . ?

loop_
_geom_bond_atom_site_label_1
_geom_bond_atom_site_label_2
_geom_bond_distance
_geom_bond_site_symmetry_2
_geom_bond_publ_flag
Pb1 O12 2.497(7) . ?
Pb1 O22 2.499(6) . ?
Pb1 O11 2.507(7) . ?
Pb1 O1 2.611(7) . ?
Pb1 O22 2.671(6) 2_646 ?
Pb1 O1 2.740(7) 2_646 ?
O1 Pb1 2.740(7) 2_656 ?
O1 H1 0.8494 . ?
O1 H2 0.8505 . ?
O11 C17 1.289(11) . ?
O12 C17 1.260(12) . ?
O21 C27 1.273(11) . ?
O22 C27 1.275(11) . ?
O22 Pb1 2.671(6) 2_656 ?
C11 C16 1.395(14) . ?
C11 C12 1.398(13) . ?
C11 C17 1.483(14) . ?
C12 C13 1.380(14) . ?
C12 H12A 0.9500 . ?
C13 C14 1.389(14) . ?
C13 H13A 0.9500 . ?
C14 C15 1.402(15) . ?
C14 H14A 0.9500 . ?
C15 C16 1.377(15) . ?
C15 H15A 0.9500 . ?
C16 H16A 0.9500 . ?
C21 C26 1.398(13) . ?
C21 C22 1.400(13) . ?
C21 C27 1.505(14) . ?
C22 C23 1.396(14) . ?
C22 H22A 0.9500 . ?
C23 C24 1.386(14) . ?
C23 H23A 0.9500 . ?
C24 C25 1.379(15) . ?
C24 H24A 0.9500 . ?
C25 C26 1.377(14) . ?
C25 H25A 0.9500 . ?
C26 H26A 0.9500 . ?

loop_
_geom_hbond_atom_site_label_D
_geom_hbond_atom_site_label_H
_geom_hbond_atom_site_label_A
_geom_hbond_distance_DH
_geom_hbond_distance_HA
_geom_hbond_distance_DA
_geom_hbond_angle_DHA
_geom_hbond_site_symmetry_A
O1 H1 O21 0.85 1.87 2.713(10) 172.4 2_656
O1 H1 O22 0.85 2.57 3.171(9) 128.9 2_656
O1 H2 O21 0.85 1.88 2.728(10) 173.8 4_565

loop_
_geom_torsion_atom_site_label_1
_geom_torsion_atom_site_label_2
_geom_torsion_atom_site_label_3
_geom_torsion_atom_site_label_4
_geom_torsion
_geom_torsion_site_symmetry_1
_geom_torsion_site_symmetry_2
_geom_torsion_site_symmetry_3
_geom_torsion_site_symmetry_4
_geom_torsion_publ_flag
O12 Pb1 O1 Pb1 130.4(3) . . . 2_656 ?
O22 Pb1 O1 Pb1 38.8(2) . . . 2_656 ?
O11 Pb1 O1 Pb1 98.8(2) . . . 2_656 ?
O22 Pb1 O1 Pb1 -144.3(4) 2_646 . . 2_656 ?
O1 Pb1 O1 Pb1 14.46(17) 2_646 . . 2_656 ?
O12 Pb1 O11 C17 -7.0(5) . . . . ?
O22 Pb1 O11 C17 88.4(5) . . . . ?
O1 Pb1 O11 C17 32.7(6) . . . . ?
O22 Pb1 O11 C17 -125.9(6) 2_646 . . . ?
O1 Pb1 O11 C17 167.2(6) 2_646 . . . ?
O22 Pb1 O12 C17 -68.3(6) . . . . ?
O11 Pb1 O12 C17 7.2(5) . . . . ?
O1 Pb1 O12 C17 -136.3(6) . . . . ?
O22 Pb1 O12 C17 67.5(6) 2_646 . . . ?
O1 Pb1 O12 C17 1.2(6) 2_646 . . . ?
O12 Pb1 O22 C27 81.3(7) . . . . ?
O11 Pb1 O22 C27 29.3(7) . . . . ?
O1 Pb1 O22 C27 156.2(8) . . . . ?
O22 Pb1 O22 C27 -22.1(7) 2_646 . . . ?
O1 Pb1 O22 C27 -40.2(7) 2_646 . . . ?
O12 Pb1 O22 Pb1 -115.7(2) . . . 2_656 ?
O11 Pb1 O22 Pb1 -167.6(3) . . . 2_656 ?
O1 Pb1 O22 Pb1 -40.7(2) . . . 2_656 ?
O22 Pb1 O22 Pb1 141.0(3) 2_646 . . 2_656 ?
O1 Pb1 O22 Pb1 122.9(3) 2_646 . . 2_656 ?
C16 C11 C12 C13 -3.0(14) . . . . ?
C17 C11 C12 C13 172.4(9) . . . . ?
C11 C12 C13 C14 1.2(15) . . . . ?
C12 C13 C14 C15 1.1(16) . . . . ?
C13 C14 C15 C16 -1.6(16) . . . . ?
C14 C15 C16 C11 -0.2(16) . . . . ?
C12 C11 C16 C15 2.5(15) . . . . ?
C17 C11 C16 C15 -172.9(9) . . . . ?
Pb1 O12 C17 O11 -12.7(9) . . . . ?
Pb1 O12 C17 C11 164.7(8) . . . . ?
Pb1 O11 C17 O12 12.7(9) . . . . ?
Pb1 O11 C17 C11 -164.7(7) . . . . ?
C16 C11 C17 O12 1.2(14) . . . . ?
C12 C11 C17 O12 -174.1(9) . . . . ?
C16 C11 C17 O11 178.6(9) . . . . ?
C12 C11 C17 O11 3.2(14) . . . . ?
C26 C21 C22 C23 -2.8(15) . . . . ?
C27 C21 C22 C23 -179.5(9) . . . . ?
C21 C22 C23 C24 1.8(15) . . . . ?
C22 C23 C24 C25 -1.1(16) . . . . ?
C23 C24 C25 C26 1.3(16) . . . . ?
C24 C25 C26 C21 -2.2(16) . . . . ?
C22 C21 C26 C25 3.0(15) . . . . ?
C27 C21 C26 C25 179.6(9) . . . . ?
Pb1 O22 C27 O21 68.4(11) . . . . ?
Pb1 O22 C27 O21 -90.4(10) 2_656 . . . ?
Pb1 O22 C27 C21 -111.4(8) . . . . ?
Pb1 O22 C27 C21 89.9(9) 2_656 . . . ?
C26 C21 C27 O21 179.9(9) . . . . ?
C22 C21 C27 O21 -3.5(13) . . . . ?
C26 C21 C27 O22 -0.4(13) . . . . ?
C22 C21 C27 O22 176.2(9) . . . . ?
